data_4502766
loop_
_publ_author_name
'Kennedy, Stuart'
'Beavers, Christine M.'
'Teat, Simon J.'
'Dalgarno, Scott J.'

_publ_section_title
;
 Pyridine Directed Assembly of Tetra-O-Alkylp-Carboxylatocalix[4]arenes
;
_journal_issue 2
_journal_name_full 'Crystal Growth &amp; Design'
_journal_page_first 679
_journal_paper_doi 10.1021/cg2008864
_journal_volume 12
_journal_year 2012
_chemical_formula_sum 'C69 H83 N3 O12'
_chemical_formula_weight 1146.38
_chemical_name_common FINISHRK962EtPy
_chemical_name_systematic
;
 ?
;
_space_group_IT_number 2
_symmetry_cell_setting triclinic
_symmetry_space_group_name_Hall '-P 1'
_symmetry_space_group_name_H-M 'P -1'
_atom_sites_solution_hydrogens geom
_atom_sites_solution_primary direct
_atom_sites_solution_secondary difmap
_audit_creation_method SHELXL-97
_cell_angle_alpha 69.357(2)
_cell_angle_beta 80.651(2)
_cell_angle_gamma 70.560(2)
_cell_formula_units_Z 2
_cell_length_a 13.0233(12)
_cell_length_b 14.8013(14)
_cell_length_c 18.4301(18)
_cell_measurement_temperature 100(2)
_cell_volume 3130.9(5)
_computing_cell_refinement 'SAINT (Bruker, 1998)'
_computing_data_collection 'Apex II'
_computing_data_reduction 'SAINT (Bruker, 1998)'
_computing_molecular_graphics 'XSeed (Barbour, 2001)'
_computing_publication_material 'local program'
_computing_structure_refinement 'SHELXL-97 (Sheldrick, 1997)'
_computing_structure_solution 'SHELXS-97 (Sheldrick, 1990)'
_diffrn_ambient_temperature 100(2)
_diffrn_measured_fraction_theta_full 0.981
_diffrn_measured_fraction_theta_max 0.981
_diffrn_measurement_device_type 'Bruker X8 Apex II CCD Diffractometer'
_diffrn_measurement_method '\f and \w scans'
_diffrn_radiation_monochromator graphite
_diffrn_radiation_source 'fine-focus sealed tube'
_diffrn_radiation_type MoK\a
_diffrn_radiation_wavelength 0.77490
_diffrn_reflns_av_R_equivalents 0.0644
_diffrn_reflns_av_sigmaI/netI 0.0866
_diffrn_reflns_limit_h_max 18
_diffrn_reflns_limit_h_min -18
_diffrn_reflns_limit_k_max 21
_diffrn_reflns_limit_k_min -21
_diffrn_reflns_limit_l_max 26
_diffrn_reflns_limit_l_min -26
_diffrn_reflns_number 46149
_diffrn_reflns_theta_full 33.63
_diffrn_reflns_theta_max 33.63
_diffrn_reflns_theta_min 2.90
_exptl_absorpt_coefficient_mu 0.083
_exptl_absorpt_correction_T_max 0.9975
_exptl_absorpt_correction_T_min 0.9877
_exptl_absorpt_correction_type multi-scan
_exptl_absorpt_process_details Bruker-SADABS
_exptl_crystal_colour Colourless
_exptl_crystal_density_diffrn 1.216
_exptl_crystal_density_method 'not measured'
_exptl_crystal_description Block
_exptl_crystal_F_000 1228
_exptl_crystal_size_max 0.15
_exptl_crystal_size_mid 0.10
_exptl_crystal_size_min 0.03
_refine_diff_density_max 1.098
_refine_diff_density_min -0.551
_refine_diff_density_rms 0.067
_refine_ls_extinction_method none
_refine_ls_goodness_of_fit_ref 1.039
_refine_ls_hydrogen_treatment constr
_refine_ls_matrix_type full
_refine_ls_number_parameters 764
_refine_ls_number_reflns 18787
_refine_ls_number_restraints 0
_refine_ls_restrained_S_all 1.039
_refine_ls_R_factor_all 0.0849
_refine_ls_R_factor_gt 0.0638
_refine_ls_shift/su_max 0.000
_refine_ls_shift/su_mean 0.000
_refine_ls_structure_factor_coef Fsqd
_refine_ls_weighting_details 'calc w=1/[\s^2^(Fo^2^)+(0.0426P)^2^+0.0000P] where P=(Fo^2^+2Fc^2^)/3'
_refine_ls_weighting_scheme calc
_refine_ls_wR_factor_gt 0.1730
_refine_ls_wR_factor_ref 0.1912
_reflns_number_gt 13763
_reflns_number_total 18787
_reflns_threshold_expression >2sigma(I)
_cod_data_source_file cg2008864_si_002.cif
_cod_data_source_block 82EtPy
_cod_original_sg_symbol_H-M P-1
_cod_database_code 4502766

loop_
_symmetry_equiv_pos_as_xyz
'x, y, z'
'-x, -y, -z'

loop_
_atom_site_label
_atom_site_type_symbol
_atom_site_fract_x
_atom_site_fract_y
_atom_site_fract_z
_atom_site_U_iso_or_equiv
_atom_site_adp_type
_atom_site_occupancy
_atom_site_symmetry_multiplicity
_atom_site_calc_flag
_atom_site_refinement_flags
O1 O 0.39760(9) 1.08075(8) 0.36736(6) 0.0185(2) Uani 1 1 d .
C1 C 0.33311(12) 0.93843(11) 0.44108(8) 0.0178(3) Uani 1 1 d .
O2 O 0.47850(8) 0.98620(8) 0.22162(6) 0.0193(2) Uani 1 1 d .
C2 C 0.35695(12) 0.83424(11) 0.47716(8) 0.0185(3) Uani 1 1 d .
H2 H 0.3010 0.8066 0.5063 0.022 Uiso 1 1 calc R
O3 O 0.30254(9) 0.97742(8) 0.10523(6) 0.0202(2) Uani 1 1 d .
C3 C 0.46176(12) 0.77006(11) 0.47109(8) 0.0185(3) Uani 1 1 d .
O4 O 0.21726(8) 1.03555(8) 0.28333(6) 0.0207(2) Uani 1 1 d .
C4 C 0.54363(12) 0.81001(11) 0.42672(8) 0.0188(3) Uani 1 1 d .
H4 H 0.6141 0.7657 0.4208 0.023 Uiso 1 1 calc R
O5 O 0.40942(10) 0.62969(9) 0.55699(7) 0.0314(3) Uani 1 1 d .
H5O H 0.4316 0.5667 0.5782 0.038 Uiso 1 1 calc R
C5 C 0.52345(11) 0.91390(11) 0.39099(8) 0.0170(3) Uani 1 1 d .
O6 O 0.58128(10) 0.60235(9) 0.50642(7) 0.0296(3) Uani 1 1 d .
C6 C 0.41835(11) 0.97742(11) 0.40069(8) 0.0168(3) Uani 1 1 d .
O7 O 0.98901(9) 0.75444(9) 0.23919(7) 0.0265(2) Uani 1 1 d .
C7 C 0.61467(12) 0.95503(11) 0.34307(8) 0.0188(3) Uani 1 1 d .
H7A H 0.5874 1.0298 0.3234 0.023 Uiso 1 1 calc R
H7B H 0.6756 0.9357 0.3767 0.023 Uiso 1 1 calc R
O8 O 0.94314(11) 0.73157(14) 0.13633(10) 0.0515(5) Uani 1 1 d .
H8O H 1.0105 0.7031 0.1328 0.062 Uiso 1 1 calc R
C8 C 0.65667(11) 0.91527(11) 0.27476(8) 0.0171(3) Uani 1 1 d .
O9 O 0.53535(9) 0.55711(9) 0.34925(8) 0.0304(3) Uani 1 1 d .
C9 C 0.76533(12) 0.85900(11) 0.26755(8) 0.0191(3) Uani 1 1 d .
H9 H 0.8155 0.8506 0.3032 0.023 Uiso 1 1 calc R
O10 O 0.36467(10) 0.58565(9) 0.40066(7) 0.0322(3) Uani 1 1 d .
H10O H 0.3930 0.5296 0.4335 0.039 Uiso 1 1 calc R
C10 C 0.80171(12) 0.81468(12) 0.20856(9) 0.0202(3) Uani 1 1 d .
O11 O -0.03220(10) 0.76658(9) 0.55369(6) 0.0263(2) Uani 1 1 d .
C11 C 0.72624(12) 0.82090(12) 0.15954(8) 0.0203(3) Uani 1 1 d .
H11 H 0.7496 0.7866 0.1221 0.024 Uiso 1 1 calc R
O12 O -0.11226(9) 0.78502(9) 0.44785(6) 0.0248(2) Uani 1 1 d .
H12O H -0.1467 0.7482 0.4807 0.030 Uiso 1 1 calc R
C12 C 0.61766(11) 0.87669(11) 0.16508(8) 0.0178(3) Uani 1 1 d .
C13 C 0.58540(11) 0.92876(11) 0.21950(8) 0.0166(3) Uani 1 1 d .
C14 C 0.53237(11) 0.87852(12) 0.11721(8) 0.0187(3) Uani 1 1 d .
H14A H 0.5674 0.8388 0.0817 0.022 Uiso 1 1 calc R
H14B H 0.4971 0.9490 0.0855 0.022 Uiso 1 1 calc R
C15 C 0.44703(11) 0.83398(11) 0.17066(8) 0.0170(3) Uani 1 1 d .
C16 C 0.47908(11) 0.74363(11) 0.23068(8) 0.0184(3) Uani 1 1 d .
H16 H 0.5539 0.7053 0.2343 0.022 Uiso 1 1 calc R
C17 C 0.40225(12) 0.70846(11) 0.28586(8) 0.0183(3) Uani 1 1 d .
C18 C 0.29301(11) 0.76631(11) 0.28215(8) 0.0184(3) Uani 1 1 d .
H18 H 0.2417 0.7437 0.3214 0.022 Uiso 1 1 calc R
C19 C 0.25745(11) 0.85667(11) 0.22207(8) 0.0170(3) Uani 1 1 d .
C20 C 0.33545(11) 0.88808(11) 0.16551(8) 0.0170(3) Uani 1 1 d .
C21 C 0.13875(11) 0.92034(11) 0.22122(8) 0.0186(3) Uani 1 1 d .
H21A H 0.0931 0.8877 0.2073 0.022 Uiso 1 1 calc R
H21B H 0.1303 0.9881 0.1821 0.022 Uiso 1 1 calc R
C22 C 0.10261(11) 0.93049(11) 0.30137(8) 0.0179(3) Uani 1 1 d .
C23 C 0.03473(11) 0.87664(11) 0.35084(8) 0.0179(3) Uani 1 1 d .
H23 H -0.0028 0.8462 0.3307 0.021 Uiso 1 1 calc R
C24 C 0.02136(11) 0.86690(11) 0.42998(8) 0.0181(3) Uani 1 1 d .
C25 C 0.07876(11) 0.90969(11) 0.45953(8) 0.0183(3) Uani 1 1 d .
H25 H 0.0733 0.8993 0.5137 0.022 Uiso 1 1 calc R
C26 C 0.14394(11) 0.96739(11) 0.41112(8) 0.0173(3) Uani 1 1 d .
C27 C 0.15167(11) 0.98004(11) 0.33151(8) 0.0174(3) Uani 1 1 d .
C28 C 0.21581(11) 1.00516(11) 0.44312(8) 0.0186(3) Uani 1 1 d .
H28A H 0.1909 1.0032 0.4972 0.022 Uiso 1 1 calc R
H28B H 0.2110 1.0760 0.4116 0.022 Uiso 1 1 calc R
C29 C 0.40064(13) 1.13003(12) 0.42195(8) 0.0210(3) Uani 1 1 d .
H29A H 0.4745 1.1054 0.4419 0.025 Uiso 1 1 calc R
H29B H 0.3480 1.1153 0.4664 0.025 Uiso 1 1 calc R
C30 C 0.37091(13) 1.24292(12) 0.37909(9) 0.0245(3) Uani 1 1 d .
H30A H 0.3582 1.2791 0.4173 0.029 Uiso 1 1 calc R
H30B H 0.3018 1.2641 0.3533 0.029 Uiso 1 1 calc R
C31 C 0.45770(16) 1.27460(13) 0.31825(11) 0.0323(4) Uani 1 1 d .
H31A H 0.4733 1.2362 0.2813 0.039 Uiso 1 1 calc R
H31B H 0.5258 1.2572 0.3442 0.039 Uiso 1 1 calc R
C32 C 0.4225(2) 1.38764(16) 0.27349(15) 0.0514(6) Uani 1 1 d .
H32A H 0.3574 1.4045 0.2453 0.077 Uiso 1 1 calc R
H32B H 0.4816 1.4049 0.2365 0.077 Uiso 1 1 calc R
H32C H 0.4059 1.4260 0.3099 0.077 Uiso 1 1 calc R
C33 C 0.45938(13) 1.09416(11) 0.19730(9) 0.0222(3) Uani 1 1 d .
H33A H 0.5242 1.1078 0.2074 0.027 Uiso 1 1 calc R
H33B H 0.3968 1.1237 0.2288 0.027 Uiso 1 1 calc R
C34 C 0.43598(14) 1.14570(13) 0.11192(9) 0.0257(3) Uani 1 1 d .
H34A H 0.3772 1.1256 0.0997 0.031 Uiso 1 1 calc R
H34B H 0.5021 1.1243 0.0797 0.031 Uiso 1 1 calc R
C35 C 0.40125(17) 1.26074(14) 0.09319(10) 0.0343(4) Uani 1 1 d .
H35A H 0.3429 1.2802 0.1314 0.041 Uiso 1 1 calc R
H35B H 0.4642 1.2811 0.0983 0.041 Uiso 1 1 calc R
C36 C 0.3599(2) 1.31767(16) 0.01131(12) 0.0465(5) Uani 1 1 d .
H36A H 0.4183 1.3010 -0.0269 0.070 Uiso 1 1 calc R
H36B H 0.3373 1.3907 0.0025 0.070 Uiso 1 1 calc R
H36C H 0.2975 1.2979 0.0059 0.070 Uiso 1 1 calc R
C37 C 0.30821(13) 0.96200(14) 0.03112(8) 0.0242(3) Uani 1 1 d .
H37A H 0.3621 0.8960 0.0325 0.029 Uiso 1 1 calc R
H37B H 0.3332 1.0156 -0.0102 0.029 Uiso 1 1 calc R
C38 C 0.19868(13) 0.96418(14) 0.01219(9) 0.0256(3) Uani 1 1 d .
H38A H 0.1469 1.0326 0.0055 0.031 Uiso 1 1 calc R
H38B H 0.1702 0.9157 0.0562 0.031 Uiso 1 1 calc R
C39 C 0.20535(13) 0.93733(14) -0.06148(9) 0.0267(3) Uani 1 1 d .
H39A H 0.2435 0.9793 -0.1038 0.032 Uiso 1 1 calc R
H39B H 0.2483 0.8655 -0.0523 0.032 Uiso 1 1 calc R
C40 C 0.09250(16) 0.95455(19) -0.08621(13) 0.0416(5) Uani 1 1 d .
H40A H 0.0539 0.9142 -0.0439 0.062 Uiso 1 1 calc R
H40B H 0.0997 0.9341 -0.1324 0.062 Uiso 1 1 calc R
H40C H 0.0513 1.0264 -0.0983 0.062 Uiso 1 1 calc R
C41 C 0.15951(13) 1.12847(12) 0.22703(9) 0.0222(3) Uani 1 1 d .
H41A H 0.0892 1.1231 0.2180 0.027 Uiso 1 1 calc R
H41B H 0.2031 1.1389 0.1771 0.027 Uiso 1 1 calc R
C42 C 0.13836(14) 1.21823(12) 0.25458(9) 0.0259(3) Uani 1 1 d .
H42A H 0.2086 1.2230 0.2644 0.031 Uiso 1 1 calc R
H42B H 0.0937 1.2084 0.3040 0.031 Uiso 1 1 calc R
C43 C 0.07904(17) 1.31641(14) 0.19449(10) 0.0356(4) Uani 1 1 d .
H43A H 0.1230 1.3251 0.1447 0.043 Uiso 1 1 calc R
H43B H 0.0083 1.3118 0.1856 0.043 Uiso 1 1 calc R
C44 C 0.0589(3) 1.40825(16) 0.21991(15) 0.0574(7) Uani 1 1 d .
H44A H 0.0174 1.3991 0.2700 0.086 Uiso 1 1 calc R
H44B H 0.0174 1.4689 0.1810 0.086 Uiso 1 1 calc R
H44C H 0.1289 1.4161 0.2251 0.086 Uiso 1 1 calc R
C45 C 0.48693(12) 0.66014(11) 0.51312(8) 0.0201(3) Uani 1 1 d .
C46 C 0.91996(13) 0.76322(13) 0.19783(10) 0.0250(3) Uani 1 1 d .
C47 C 0.43770(12) 0.61107(11) 0.34895(9) 0.0200(3) Uani 1 1 d .
C48 C -0.04394(12) 0.80190(11) 0.48351(9) 0.0203(3) Uani 1 1 d .
N49 N 1.15337(13) 0.67480(14) 0.09578(10) 0.0377(4) Uani 1 1 d .
C50 C 1.22874(15) 0.66603(14) 0.14150(11) 0.0317(4) Uani 1 1 d .
H50 H 1.2056 0.6772 0.1900 0.038 Uiso 1 1 calc R
C51 C 1.33874(16) 0.64130(17) 0.12058(12) 0.0381(4) Uani 1 1 d .
H51 H 1.3905 0.6365 0.1536 0.046 Uiso 1 1 calc R
C52 C 1.37166(17) 0.62365(17) 0.05032(13) 0.0424(5) Uani 1 1 d .
H52 H 1.4470 0.6042 0.0353 0.051 Uiso 1 1 calc R
C53 C 1.29470(18) 0.63435(18) 0.00220(13) 0.0442(5) Uani 1 1 d .
H53 H 1.3162 0.6232 -0.0465 0.053 Uiso 1 1 calc R
C54 C 1.18634(17) 0.66139(18) 0.02577(12) 0.0421(5) Uani 1 1 d .
C55 C 1.0986(2) 0.6753(2) -0.02509(15) 0.0571(7) Uani 1 1 d .
H55A H 1.0380 0.7369 -0.0247 0.069 Uiso 1 1 calc R
H55B H 1.1287 0.6841 -0.0792 0.069 Uiso 1 1 calc R
C56 C 1.0579(3) 0.5883(3) 0.00246(17) 0.0713(8) Uani 1 1 d .
H56A H 1.1166 0.5283 -0.0020 0.107 Uiso 1 1 calc R
H56B H 0.9977 0.6005 -0.0289 0.107 Uiso 1 1 calc R
H56C H 1.0317 0.5774 0.0569 0.107 Uiso 1 1 calc R
N57 N 0.71223(14) 0.28489(14) 0.20915(10) 0.0393(4) Uani 1 1 d .
C58 C 0.73603(16) 0.18646(17) 0.21875(12) 0.0378(4) Uani 1 1 d .
H58 H 0.7030 0.1678 0.1862 0.045 Uiso 1 1 calc R
C59 C 0.80540(17) 0.11014(17) 0.27279(12) 0.0394(4) Uani 1 1 d .
H59 H 0.8192 0.0414 0.2768 0.047 Uiso 1 1 calc R
C60 C 0.85424(17) 0.13516(17) 0.32078(11) 0.0394(4) Uani 1 1 d .
H60 H 0.9033 0.0843 0.3580 0.047 Uiso 1 1 calc R
C61 C 0.83051(17) 0.23455(17) 0.31358(11) 0.0376(4) Uani 1 1 d .
H61 H 0.8621 0.2537 0.3466 0.045 Uiso 1 1 calc R
C62 C 0.75931(17) 0.30889(16) 0.25732(12) 0.0383(4) Uani 1 1 d .
C63 C 0.7293(3) 0.41848(18) 0.24997(15) 0.0618(7) Uani 1 1 d .
H63A H 0.6572 0.4370 0.2771 0.074 Uiso 1 1 calc R
H63B H 0.7829 0.4271 0.2776 0.074 Uiso 1 1 calc R
C64 C 0.7245(4) 0.4894(2) 0.17167(17) 0.0968(14) Uani 1 1 d .
H64A H 0.7953 0.4724 0.1438 0.145 Uiso 1 1 calc R
H64B H 0.7070 0.5582 0.1738 0.145 Uiso 1 1 calc R
H64C H 0.6681 0.4856 0.1445 0.145 Uiso 1 1 calc R
N65 N -0.14371(11) 0.61253(10) 0.52369(9) 0.0258(3) Uani 1 1 d .
C66 C -0.12330(14) 0.57409(13) 0.59936(10) 0.0286(3) Uani 1 1 d .
H66 H -0.1183 0.6179 0.6250 0.034 Uiso 1 1 calc R
C67 C -0.10927(14) 0.47321(14) 0.64148(12) 0.0335(4) Uani 1 1 d .
H67 H -0.0963 0.4480 0.6953 0.040 Uiso 1 1 calc R
C68 C -0.11470(15) 0.41022(14) 0.60283(13) 0.0375(4) Uani 1 1 d .
H68 H -0.1038 0.3402 0.6297 0.045 Uiso 1 1 calc R
C69 C -0.13618(14) 0.44968(14) 0.52466(13) 0.0354(4) Uani 1 1 d .
H69 H -0.1412 0.4071 0.4979 0.042 Uiso 1 1 calc R
C70 C -0.15034(12) 0.55198(13) 0.48570(11) 0.0282(3) Uani 1 1 d .
C71 C -0.17301(15) 0.60333(15) 0.40118(11) 0.0338(4) Uani 1 1 d .
H71A H -0.1135 0.6328 0.3749 0.041 Uiso 1 1 calc R
H71B H -0.2414 0.6599 0.3966 0.041 Uiso 1 1 calc R
C72 C -0.18360(19) 0.5361(2) 0.35838(16) 0.0499(6) Uani 1 1 d .
H72A H -0.1162 0.4800 0.3618 0.075 Uiso 1 1 calc R
H72B H -0.1966 0.5758 0.3037 0.075 Uiso 1 1 calc R
H72C H -0.2448 0.5092 0.3820 0.075 Uiso 1 1 calc R

loop_
_atom_site_aniso_label
_atom_site_aniso_U_11
_atom_site_aniso_U_22
_atom_site_aniso_U_33
_atom_site_aniso_U_23
_atom_site_aniso_U_13
_atom_site_aniso_U_12
O1 0.0237(5) 0.0162(5) 0.0158(4) -0.0058(4) -0.0009(4) -0.0056(4)
C1 0.0177(6) 0.0199(6) 0.0160(6) -0.0072(5) -0.0013(5) -0.0038(5)
O2 0.0146(4) 0.0198(5) 0.0213(5) -0.0061(4) -0.0006(4) -0.0031(4)
C2 0.0181(6) 0.0196(6) 0.0171(6) -0.0053(5) -0.0006(5) -0.0055(5)
O3 0.0207(5) 0.0230(5) 0.0135(4) -0.0018(4) -0.0019(4) -0.0061(4)
C3 0.0196(6) 0.0177(6) 0.0168(6) -0.0053(5) -0.0015(5) -0.0039(5)
O4 0.0180(5) 0.0211(5) 0.0196(5) -0.0017(4) -0.0009(4) -0.0068(4)
C4 0.0179(6) 0.0198(7) 0.0169(6) -0.0066(5) 0.0002(5) -0.0031(5)
O5 0.0257(6) 0.0240(6) 0.0350(6) 0.0042(5) -0.0020(5) -0.0096(5)
C5 0.0173(6) 0.0203(6) 0.0143(6) -0.0064(5) 0.0003(5) -0.0061(5)
O6 0.0289(6) 0.0185(5) 0.0304(6) -0.0038(5) 0.0045(5) -0.0002(5)
C6 0.0190(6) 0.0174(6) 0.0137(6) -0.0056(5) -0.0015(5) -0.0042(5)
O7 0.0180(5) 0.0337(6) 0.0283(6) -0.0133(5) -0.0039(4) -0.0035(5)
C7 0.0190(6) 0.0215(7) 0.0170(6) -0.0065(5) 0.0001(5) -0.0074(5)
O8 0.0186(6) 0.0877(13) 0.0644(10) -0.0606(10) -0.0037(6) 0.0030(7)
C8 0.0169(6) 0.0180(6) 0.0160(6) -0.0044(5) 0.0014(5) -0.0067(5)
O9 0.0206(5) 0.0224(6) 0.0384(7) -0.0030(5) -0.0019(5) -0.0010(4)
C9 0.0173(6) 0.0213(7) 0.0187(6) -0.0048(5) -0.0019(5) -0.0071(5)
O10 0.0286(6) 0.0217(6) 0.0287(6) 0.0033(5) 0.0075(5) -0.0016(5)
C10 0.0152(6) 0.0226(7) 0.0217(7) -0.0075(6) -0.0013(5) -0.0039(5)
O11 0.0334(6) 0.0263(6) 0.0188(5) -0.0055(4) 0.0030(4) -0.0124(5)
C11 0.0180(6) 0.0247(7) 0.0197(6) -0.0087(6) 0.0007(5) -0.0071(5)
O12 0.0250(5) 0.0248(6) 0.0240(5) -0.0037(4) 0.0003(4) -0.0118(5)
C12 0.0168(6) 0.0217(7) 0.0153(6) -0.0054(5) 0.0003(5) -0.0073(5)
C13 0.0146(6) 0.0177(6) 0.0160(6) -0.0043(5) 0.0011(5) -0.0051(5)
C14 0.0166(6) 0.0246(7) 0.0158(6) -0.0070(5) 0.0007(5) -0.0072(5)
C15 0.0160(6) 0.0217(7) 0.0161(6) -0.0085(5) 0.0022(5) -0.0079(5)
C16 0.0162(6) 0.0203(6) 0.0191(6) -0.0079(5) -0.0009(5) -0.0041(5)
C17 0.0180(6) 0.0186(6) 0.0178(6) -0.0059(5) 0.0002(5) -0.0052(5)
C18 0.0170(6) 0.0205(7) 0.0181(6) -0.0068(5) 0.0018(5) -0.0066(5)
C19 0.0149(6) 0.0202(6) 0.0160(6) -0.0067(5) -0.0009(5) -0.0043(5)
C20 0.0185(6) 0.0193(6) 0.0140(6) -0.0051(5) -0.0011(5) -0.0064(5)
C21 0.0159(6) 0.0232(7) 0.0151(6) -0.0059(5) -0.0007(5) -0.0043(5)
C22 0.0143(6) 0.0199(6) 0.0161(6) -0.0051(5) -0.0009(5) -0.0013(5)
C23 0.0149(6) 0.0187(6) 0.0186(6) -0.0062(5) -0.0007(5) -0.0029(5)
C24 0.0159(6) 0.0173(6) 0.0181(6) -0.0053(5) 0.0004(5) -0.0020(5)
C25 0.0177(6) 0.0175(6) 0.0166(6) -0.0060(5) 0.0006(5) -0.0015(5)
C26 0.0149(6) 0.0171(6) 0.0184(6) -0.0069(5) -0.0013(5) -0.0012(5)
C27 0.0141(6) 0.0177(6) 0.0171(6) -0.0041(5) 0.0000(5) -0.0026(5)
C28 0.0172(6) 0.0190(6) 0.0188(6) -0.0079(5) -0.0002(5) -0.0029(5)
C29 0.0241(7) 0.0225(7) 0.0186(6) -0.0099(5) -0.0017(5) -0.0060(6)
C30 0.0269(7) 0.0204(7) 0.0272(7) -0.0108(6) -0.0029(6) -0.0044(6)
C31 0.0421(10) 0.0247(8) 0.0314(8) -0.0080(7) -0.0009(7) -0.0132(7)
C32 0.0723(16) 0.0259(9) 0.0517(13) -0.0008(9) -0.0072(11) -0.0199(10)
C33 0.0229(7) 0.0200(7) 0.0204(7) -0.0058(6) -0.0029(5) -0.0023(6)
C34 0.0289(8) 0.0265(8) 0.0191(7) -0.0045(6) -0.0019(6) -0.0076(6)
C35 0.0441(10) 0.0260(8) 0.0271(8) -0.0036(7) -0.0057(7) -0.0065(8)
C36 0.0604(14) 0.0331(10) 0.0360(10) 0.0022(8) -0.0133(10) -0.0104(10)
C37 0.0205(7) 0.0375(9) 0.0135(6) -0.0057(6) -0.0004(5) -0.0101(6)
C38 0.0192(7) 0.0354(9) 0.0228(7) -0.0101(6) -0.0011(6) -0.0081(6)
C39 0.0227(7) 0.0347(9) 0.0240(7) -0.0106(7) -0.0021(6) -0.0084(6)
C40 0.0273(9) 0.0668(14) 0.0415(10) -0.0308(10) -0.0050(8) -0.0119(9)
C41 0.0229(7) 0.0224(7) 0.0181(6) -0.0018(5) -0.0028(5) -0.0069(6)
C42 0.0294(8) 0.0237(7) 0.0208(7) -0.0046(6) -0.0025(6) -0.0051(6)
C43 0.0459(11) 0.0257(8) 0.0253(8) -0.0027(7) -0.0050(7) -0.0024(8)
C44 0.0850(19) 0.0256(10) 0.0479(13) -0.0105(9) -0.0136(12) 0.0041(11)
C45 0.0195(6) 0.0191(7) 0.0198(6) -0.0054(5) -0.0010(5) -0.0045(5)
C46 0.0189(7) 0.0288(8) 0.0294(8) -0.0148(7) -0.0009(6) -0.0041(6)
C47 0.0193(6) 0.0178(6) 0.0215(6) -0.0055(5) -0.0003(5) -0.0052(5)
C48 0.0205(6) 0.0164(6) 0.0215(6) -0.0069(5) 0.0022(5) -0.0031(5)
N49 0.0245(7) 0.0500(10) 0.0424(9) -0.0294(8) -0.0048(6) 0.0011(7)
C50 0.0301(8) 0.0352(9) 0.0326(9) -0.0151(7) -0.0020(7) -0.0084(7)
C51 0.0283(9) 0.0468(11) 0.0439(10) -0.0171(9) -0.0015(8) -0.0146(8)
C52 0.0305(9) 0.0488(12) 0.0501(12) -0.0218(10) 0.0078(8) -0.0129(9)
C53 0.0405(11) 0.0534(13) 0.0377(10) -0.0245(10) 0.0048(8) -0.0055(10)
C54 0.0355(10) 0.0521(12) 0.0390(10) -0.0258(9) -0.0061(8) 0.0005(9)
C55 0.0495(13) 0.0803(19) 0.0448(12) -0.0309(13) -0.0089(10) -0.0089(13)
C56 0.0698(19) 0.096(2) 0.0468(14) -0.0113(15) -0.0152(13) -0.0301(17)
N57 0.0378(9) 0.0448(10) 0.0350(8) -0.0209(7) -0.0030(7) -0.0026(7)
C58 0.0331(9) 0.0492(12) 0.0394(10) -0.0241(9) 0.0023(8) -0.0140(8)
C59 0.0395(10) 0.0396(10) 0.0393(10) -0.0143(8) 0.0067(8) -0.0143(9)
C60 0.0377(10) 0.0446(11) 0.0310(9) -0.0126(8) 0.0031(8) -0.0079(9)
C61 0.0386(10) 0.0489(12) 0.0299(9) -0.0175(8) -0.0011(7) -0.0138(9)
C62 0.0433(11) 0.0405(11) 0.0343(9) -0.0199(8) 0.0046(8) -0.0110(9)
C63 0.097(2) 0.0381(12) 0.0481(13) -0.0209(11) -0.0059(13) -0.0090(13)
C64 0.185(4) 0.0337(13) 0.0495(16) -0.0099(12) -0.010(2) -0.0068(19)
N65 0.0196(6) 0.0226(6) 0.0334(7) -0.0099(6) 0.0057(5) -0.0062(5)
C66 0.0243(7) 0.0241(8) 0.0335(8) -0.0072(7) 0.0040(6) -0.0069(6)
C67 0.0227(8) 0.0272(8) 0.0416(10) -0.0025(7) 0.0026(7) -0.0073(7)
C68 0.0252(8) 0.0216(8) 0.0593(12) -0.0046(8) -0.0005(8) -0.0087(7)
C69 0.0210(7) 0.0269(8) 0.0614(12) -0.0186(9) 0.0006(8) -0.0075(7)
C70 0.0148(6) 0.0271(8) 0.0445(10) -0.0173(7) 0.0046(6) -0.0051(6)
C71 0.0232(8) 0.0386(10) 0.0418(10) -0.0215(8) 0.0003(7) -0.0036(7)
C72 0.0388(11) 0.0657(15) 0.0626(14) -0.0394(13) -0.0025(10) -0.0174(11)

loop_
_atom_type_symbol
_atom_type_description
_atom_type_scat_dispersion_real
_atom_type_scat_dispersion_imag
_atom_type_scat_source
C C 0.0033 0.0016 'International Tables Vol C Tables 4.2.6.8 and 6.1.1.4'
H H 0.0000 0.0000 'International Tables Vol C Tables 4.2.6.8 and 6.1.1.4'
O O 0.0106 0.0060 'International Tables Vol C Tables 4.2.6.8 and 6.1.1.4'
N N 0.0061 0.0033 'International Tables Vol C Tables 4.2.6.8 and 6.1.1.4'

loop_
_geom_angle_atom_site_label_1
_geom_angle_atom_site_label_2
_geom_angle_atom_site_label_3
_geom_angle
C6 O1 C29 112.91(11)
C2 C1 C6 118.29(13)
C2 C1 C28 119.33(13)
C6 C1 C28 122.31(13)
C13 O2 C33 115.90(11)
C3 C2 C1 120.86(13)
C20 O3 C37 113.05(12)
C2 C3 C4 119.79(13)
C2 C3 C45 120.08(13)
C4 C3 C45 120.11(13)
C27 O4 C41 114.53(11)
C5 C4 C3 120.99(13)
C4 C5 C6 118.13(13)
C4 C5 C7 119.66(12)
C6 C5 C7 122.20(13)
O1 C6 C5 118.94(12)
O1 C6 C1 119.27(12)
C5 C6 C1 121.75(13)
C8 C7 C5 112.12(12)
C9 C8 C13 117.88(13)
C9 C8 C7 121.17(12)
C13 C8 C7 120.84(12)
C8 C9 C10 121.12(13)
C11 C10 C9 119.38(13)
C11 C10 C46 120.78(13)
C9 C10 C46 119.83(13)
C12 C11 C10 120.67(13)
C11 C12 C13 118.76(13)
C11 C12 C14 121.97(13)
C13 C12 C14 119.20(12)
O2 C13 C12 117.38(12)
O2 C13 C8 120.84(12)
C12 C13 C8 121.50(13)
C12 C14 C15 109.71(11)
C16 C15 C20 118.65(12)
C16 C15 C14 120.05(12)
C20 C15 C14 120.97(13)
C15 C16 C17 120.53(13)
C18 C17 C16 119.75(13)
C18 C17 C47 120.42(13)
C16 C17 C47 119.82(13)
C19 C18 C17 121.33(13)
C18 C19 C20 117.76(13)
C18 C19 C21 120.22(12)
C20 C19 C21 121.95(13)
O3 C20 C19 119.04(12)
O3 C20 C15 119.08(12)
C19 C20 C15 121.79(13)
C19 C21 C22 108.74(11)
C23 C22 C27 118.52(13)
C23 C22 C21 120.50(13)
C27 C22 C21 120.08(12)
C22 C23 C24 120.65(13)
C25 C24 C23 119.39(13)
C25 C24 C48 120.18(13)
C23 C24 C48 120.09(13)
C26 C25 C24 121.35(13)
C25 C26 C27 117.99(13)
C25 C26 C28 121.91(13)
C27 C26 C28 119.68(13)
O4 C27 C22 119.59(12)
O4 C27 C26 118.46(13)
C22 C27 C26 121.70(13)
C26 C28 C1 109.26(11)
O1 C29 C30 107.42(12)
C29 C30 C31 113.81(13)
C30 C31 C32 112.31(17)
O2 C33 C34 112.93(13)
C33 C34 C35 109.80(14)
C36 C35 C34 112.57(16)
O3 C37 C38 111.39(12)
C37 C38 C39 112.18(13)
C40 C39 C38 111.49(14)
O4 C41 C42 111.27(12)
C41 C42 C43 111.17(14)
C44 C43 C42 112.31(17)
O6 C45 O5 123.53(14)
O6 C45 C3 119.78(13)
O5 C45 C3 116.66(13)
O7 C46 O8 123.28(15)
O7 C46 C10 123.66(14)
O8 C46 C10 113.00(13)
O9 C47 O10 123.24(14)
O9 C47 C17 119.72(13)
O10 C47 C17 117.03(13)
O11 C48 O12 124.21(14)
O11 C48 C24 122.15(14)
O12 C48 C24 113.63(13)
C50 N49 C54 118.66(17)
N49 C50 C51 122.37(17)
C50 C51 C52 118.36(18)
C53 C52 C51 119.74(19)
C54 C53 C52 118.93(19)
N49 C54 C53 121.86(18)
N49 C54 C55 117.03(19)
C53 C54 C55 121.10(19)
C56 C55 C54 110.5(2)
C58 N57 C62 116.32(18)
N57 C58 C59 124.40(19)
C60 C59 C58 119.0(2)
C61 C60 C59 118.3(2)
C60 C61 C62 120.10(19)
N57 C62 C61 121.90(19)
N57 C62 C63 117.1(2)
C61 C62 C63 121.0(2)
C64 C63 C62 116.5(2)
C66 N65 C70 119.96(15)
N65 C66 C67 122.58(17)
C68 C67 C66 117.90(19)
C67 C68 C69 119.71(17)
C68 C69 C70 119.60(18)
N65 C70 C69 120.23(18)
N65 C70 C71 115.19(16)
C69 C70 C71 124.58(17)
C70 C71 C72 115.53(18)

loop_
_geom_bond_atom_site_label_1
_geom_bond_atom_site_label_2
_geom_bond_distance
O1 C6 1.3806(17)
O1 C29 1.4476(17)
C1 C2 1.394(2)
C1 C6 1.405(2)
C1 C28 1.521(2)
O2 C13 1.3713(16)
O2 C33 1.4431(18)
C2 C3 1.393(2)
O3 C20 1.3813(17)
O3 C37 1.4487(18)
C3 C4 1.397(2)
C3 C45 1.481(2)
O4 C27 1.3782(17)
O4 C41 1.4467(18)
C4 C5 1.393(2)
O5 C45 1.2870(19)
C5 C6 1.4042(19)
C5 C7 1.5243(19)
O6 C45 1.2579(18)
O7 C46 1.2172(19)
C7 C8 1.5215(19)
O8 C46 1.328(2)
C8 C9 1.395(2)
C8 C13 1.407(2)
O9 C47 1.2564(18)
C9 C10 1.402(2)
O10 C47 1.2827(18)
C10 C11 1.400(2)
C10 C46 1.489(2)
O11 C48 1.2263(18)
C11 C12 1.388(2)
O12 C48 1.3191(19)
C12 C13 1.4032(19)
C12 C14 1.515(2)
C14 C15 1.5213(19)
C15 C16 1.386(2)
C15 C20 1.4067(19)
C16 C17 1.3962(19)
C17 C18 1.3933(19)
C17 C47 1.481(2)
C18 C19 1.393(2)
C19 C20 1.4012(19)
C19 C21 1.5185(19)
C21 C22 1.5198(19)
C22 C23 1.394(2)
C22 C27 1.403(2)
C23 C24 1.402(2)
C24 C25 1.395(2)
C24 C48 1.492(2)
C25 C26 1.395(2)
C26 C27 1.4032(19)
C26 C28 1.515(2)
C29 C30 1.518(2)
C30 C31 1.525(2)
C31 C32 1.526(3)
C33 C34 1.518(2)
C34 C35 1.532(2)
C35 C36 1.531(3)
C37 C38 1.510(2)
C38 C39 1.526(2)
C39 C40 1.523(2)
C41 C42 1.512(2)
C42 C43 1.527(2)
C43 C44 1.519(3)
N49 C50 1.341(2)
N49 C54 1.354(2)
C50 C51 1.380(3)
C51 C52 1.383(3)
C52 C53 1.378(3)
C53 C54 1.374(3)
C54 C55 1.511(3)
C55 C56 1.450(4)
N57 C58 1.336(3)
N57 C62 1.354(3)
C58 C59 1.380(3)
C59 C60 1.376(3)
C60 C61 1.360(3)
C61 C62 1.405(3)
C62 C63 1.498(3)
C63 C64 1.451(4)
N65 C66 1.341(2)
N65 C70 1.347(2)
C66 C67 1.383(2)
C67 C68 1.382(3)
C68 C69 1.387(3)
C69 C70 1.390(3)
C70 C71 1.502(3)
C71 C72 1.520(3)

loop_
_cod_related_entry_id
_cod_related_entry_database
_cod_related_entry_code
1 ChemSpider 30661398
